data_7112053
loop_
_publ_author_name
'Emmanuel Anger'
'Monika Srebro'
'Nicolas Vanthuyne'
'Christian Roussel'
'Loic Toupet'
'Jochen Autschbach'
'Regis Reau'
'Jeanne Crassous'

_publ_section_title
;
 Helicene-grafted vinyl- and carbene-osmium complexes: an example of
 acid-base chiroptical switching
;
_journal_name_full Chem.Commun.
_journal_page_first 2854
_journal_paper_doi 10.1039/c3cc47825d
_journal_volume 50
_journal_year 2014
_chemical_formula_sum 'C47 H59 Cl O Os P2'
_chemical_formula_weight 927.53
_chemical_name_systematic
;
?
;
_space_group_IT_number 2
_symmetry_cell_setting triclinic
_symmetry_space_group_name_Hall '-P 1'
_symmetry_space_group_name_H-M 'P -1'
_atom_sites_solution_hydrogens difmap
_atom_sites_solution_primary direct
_atom_sites_solution_secondary difmap
_audit_creation_method SHELXL-97
_cell_angle_alpha 83.893(2)
_cell_angle_beta 78.095(2)
_cell_angle_gamma 86.848(2)
_cell_formula_units_Z 2
_cell_length_a 10.8261(3)
_cell_length_b 13.8895(3)
_cell_length_c 14.4115(3)
_cell_measurement_reflns_used 8422
_cell_measurement_temperature 163(2)
_cell_measurement_theta_max 27.5
_cell_measurement_theta_min 2.63
_cell_volume 2107.18(9)
_computing_cell_refinement 'CrysAlis RED, Oxford Diffraction Ltd.,Version 1.171.35.11'
_computing_data_collection 'CrysAlis CCD, Oxford Diffraction Ltd.,Version 1.171.35.11'
_computing_data_reduction 'CrysAlis RED, Oxford Diffraction Ltd.,Version 1.171.35.11'
_computing_molecular_graphics 'MERCURY 2.4.5(CCDC, 2011)'
_computing_publication_material 'WINGX (Farrugia, 1999)'
_computing_structure_refinement 'SHELXL-97 (Sheldrick, 1997)'
_computing_structure_solution 'SIR-97_(Altomare & al., 1999)'
_diffrn_ambient_temperature 163(2)
_diffrn_detector_area_resol_mean 19.64
_diffrn_measured_fraction_theta_full 0.917
_diffrn_measured_fraction_theta_max 0.917
_diffrn_measurement_device_type 'CCD Saphire 3 Xcalibur'
_diffrn_measurement_method 'omega scan'
_diffrn_radiation_monochromator graphite
_diffrn_radiation_source 'fine-focus sealed tube'
_diffrn_radiation_type MoK\a
_diffrn_radiation_wavelength 0.71073
_diffrn_reflns_av_R_equivalents 0.0603
_diffrn_reflns_av_sigmaI/netI 0.0885
_diffrn_reflns_limit_h_max 13
_diffrn_reflns_limit_h_min -12
_diffrn_reflns_limit_k_max 17
_diffrn_reflns_limit_k_min -17
_diffrn_reflns_limit_l_max 18
_diffrn_reflns_limit_l_min -18
_diffrn_reflns_number 21911
_diffrn_reflns_theta_full 27.00
_diffrn_reflns_theta_max 27.00
_diffrn_reflns_theta_min 2.63
_exptl_absorpt_coefficient_mu 3.199
_exptl_absorpt_correction_T_max 0.71718
_exptl_absorpt_correction_T_min 0.55591
_exptl_absorpt_correction_type analytical
_exptl_absorpt_process_details 'Alcock(1970) crystallographic computing,p271'
_exptl_crystal_colour red
_exptl_crystal_density_diffrn 1.462
_exptl_crystal_density_method 'not measured'
_exptl_crystal_description block
_exptl_crystal_F_000 944
_exptl_crystal_size_max 0.288
_exptl_crystal_size_mid 0.176
_exptl_crystal_size_min 0.147
_refine_diff_density_max 1.354
_refine_diff_density_min -1.126
_refine_diff_density_rms 0.119
_refine_ls_extinction_method none
_refine_ls_goodness_of_fit_ref 0.923
_refine_ls_hydrogen_treatment constr
_refine_ls_matrix_type full
_refine_ls_number_parameters 469
_refine_ls_number_reflns 8436
_refine_ls_number_restraints 0
_refine_ls_restrained_S_all 0.923
_refine_ls_R_factor_all 0.0596
_refine_ls_R_factor_gt 0.0382
_refine_ls_shift/su_max 0.004
_refine_ls_shift/su_mean 0.000
_refine_ls_structure_factor_coef Fsqd
_refine_ls_weighting_details 'calc w=1/[\s^2^(Fo^2^)+(0.0281P)^2^+0.0000P] where P=(Fo^2^+2Fc^2^)/3'
_refine_ls_weighting_scheme calc
_refine_ls_wR_factor_gt 0.0693
_refine_ls_wR_factor_ref 0.0726
_reflns_number_gt 6381
_reflns_number_total 8436
_reflns_threshold_expression >2sigma(I)
_cod_data_source_file c3cc47825d.txt
_cod_data_source_block ea428
_cod_original_sg_symbol_H-M P-1
_cod_database_code 7112053

loop_
_symmetry_equiv_pos_as_xyz
'x, y, z'
'-x, -y, -z'

loop_
_atom_site_label
_atom_site_type_symbol
_atom_site_fract_x
_atom_site_fract_y
_atom_site_fract_z
_atom_site_U_iso_or_equiv
_atom_site_adp_type
_atom_site_occupancy
_atom_site_symmetry_multiplicity
_atom_site_calc_flag
_atom_site_refinement_flags
Os1 Os -0.26365(2) 0.479520(13) 0.245581(13) 0.02507(7) Uani 1 1 d .
Cl1 Cl -0.25696(13) 0.56184(8) 0.08785(8) 0.0358(3) Uani 1 1 d .
P1 P -0.11559(14) 0.59181(8) 0.26936(9) 0.0292(3) Uani 1 1 d .
P2 P -0.44575(14) 0.39875(9) 0.22760(9) 0.0375(4) Uani 1 1 d .
O1 O -0.2870(4) 0.4012(2) 0.4456(2) 0.0421(10) Uani 1 1 d .
C1 C -0.1371(5) 0.3769(3) 0.2003(3) 0.0262(11) Uani 1 1 d .
H1 H -0.1017 0.3886 0.1342 0.031 Uiso 1 1 calc R
C2 C -0.0891(5) 0.2951(3) 0.2398(3) 0.0255(11) Uani 1 1 d .
H2 H -0.1240 0.2770 0.3050 0.031 Uiso 1 1 calc R
C3 C 0.0102(5) 0.2311(3) 0.1938(3) 0.0229(11) Uani 1 1 d .
C4 C 0.0879(5) 0.2572(3) 0.1037(3) 0.0275(12) Uani 1 1 d .
H4 H 0.0697 0.3158 0.0679 0.033 Uiso 1 1 calc R
C5 C 0.1876(5) 0.1999(3) 0.0681(3) 0.0276(12) Uani 1 1 d .
H5 H 0.2390 0.2197 0.0080 0.033 Uiso 1 1 calc R
C6 C 0.2175(5) 0.1113(3) 0.1179(3) 0.0244(11) Uani 1 1 d .
C7 C 0.3317(5) 0.0587(3) 0.0876(3) 0.0318(12) Uani 1 1 d .
H7 H 0.3851 0.0791 0.0285 0.038 Uiso 1 1 calc R
C8 C 0.3661(5) -0.0200(3) 0.1413(3) 0.0347(13) Uani 1 1 d .
H8 H 0.4458 -0.0517 0.1214 0.042 Uiso 1 1 calc R
C9 C 0.2848(5) -0.0560(3) 0.2270(3) 0.0296(12) Uani 1 1 d .
C10 C 0.3286(6) -0.1320(3) 0.2884(4) 0.0399(14) Uani 1 1 d .
H10 H 0.4083 -0.1637 0.2686 0.048 Uiso 1 1 calc R
C11 C 0.2565(6) -0.1587(3) 0.3744(4) 0.0360(14) Uani 1 1 d .
H11 H 0.2920 -0.2009 0.4191 0.043 Uiso 1 1 calc R
C12 C 0.1293(5) -0.1254(3) 0.3996(3) 0.0281(12) Uani 1 1 d .
C13 C 0.0543(6) -0.1528(3) 0.4907(3) 0.0319(13) Uani 1 1 d .
H13 H 0.0907 -0.1934 0.5361 0.038 Uiso 1 1 calc R
C14 C -0.0664(5) -0.1227(3) 0.5139(3) 0.0313(13) Uani 1 1 d .
H14 H -0.1106 -0.1331 0.5781 0.038 Uiso 1 1 calc R
C15 C -0.1298(5) -0.0750(3) 0.4434(3) 0.0257(11) Uani 1 1 d .
C16 C -0.2610(5) -0.0542(3) 0.4668(3) 0.0324(13) Uani 1 1 d .
H16 H -0.3036 -0.0641 0.5315 0.039 Uiso 1 1 calc R
C17 C -0.3276(5) -0.0206(3) 0.3999(3) 0.0334(13) Uani 1 1 d .
H17 H -0.4148 -0.0036 0.4179 0.040 Uiso 1 1 calc R
C18 C -0.2663(5) -0.0109(3) 0.3020(3) 0.0271(12) Uani 1 1 d .
C19 C -0.3382(5) 0.0116(3) 0.2307(4) 0.0336(13) Uani 1 1 d .
H19 H -0.4262 0.0259 0.2486 0.040 Uiso 1 1 calc R
C20 C -0.2828(6) 0.0131(3) 0.1364(4) 0.0351(13) Uani 1 1 d .
H20 H -0.3316 0.0303 0.0890 0.042 Uiso 1 1 calc R
C21 C -0.1551(5) -0.0106(3) 0.1100(3) 0.0319(12) Uani 1 1 d .
H21 H -0.1176 -0.0121 0.0444 0.038 Uiso 1 1 calc R
C22 C -0.0827(5) -0.0317(3) 0.1769(3) 0.0257(11) Uani 1 1 d .
H22 H 0.0045 -0.0479 0.1569 0.031 Uiso 1 1 calc R
C23 C -0.1342(5) -0.0301(3) 0.2756(3) 0.0216(11) Uani 1 1 d .
C24 C -0.0609(5) -0.0525(3) 0.3491(3) 0.0221(11) Uani 1 1 d .
C25 C 0.0749(5) -0.0627(3) 0.3325(3) 0.0244(11) Uani 1 1 d .
C26 C 0.1621(5) -0.0150(3) 0.2534(3) 0.0239(11) Uani 1 1 d .
C27 C 0.1358(5) 0.0790(3) 0.2033(3) 0.0230(11) Uani 1 1 d .
C28 C 0.0349(4) 0.1413(3) 0.2401(3) 0.0217(10) Uani 1 1 d .
H28 H -0.0187 0.1211 0.2992 0.026 Uiso 1 1 calc R
C29 C -0.2786(5) 0.4286(3) 0.3696(4) 0.0358(13) Uani 1 1 d .
C30 C -0.2082(5) 0.6994(3) 0.3159(4) 0.0364(13) Uani 1 1 d .
H30 H -0.1467 0.7485 0.3216 0.044 Uiso 1 1 calc R
C31 C -0.2913(6) 0.7461(3) 0.2481(4) 0.0480(16) Uani 1 1 d .
H31A H -0.2389 0.7616 0.1848 0.072 Uiso 1 1 calc R
H31B H -0.3323 0.8057 0.2724 0.072 Uiso 1 1 calc R
H31C H -0.3559 0.7009 0.2439 0.072 Uiso 1 1 calc R
C32 C -0.2893(6) 0.6751(4) 0.4151(4) 0.0586(18) Uani 1 1 d .
H32A H -0.2353 0.6469 0.4585 0.088 Uiso 1 1 calc R
H32B H -0.3524 0.6284 0.4114 0.088 Uiso 1 1 calc R
H32C H -0.3320 0.7343 0.4388 0.088 Uiso 1 1 calc R
C33 C -0.0094(5) 0.6442(3) 0.1604(3) 0.0324(12) Uani 1 1 d .
H33 H -0.0670 0.6731 0.1179 0.039 Uiso 1 1 calc R
C34 C 0.0720(6) 0.7279(3) 0.1713(4) 0.0511(16) Uani 1 1 d .
H34A H 0.0180 0.7781 0.2038 0.077 Uiso 1 1 calc R
H34B H 0.1150 0.7553 0.1082 0.077 Uiso 1 1 calc R
H34C H 0.1349 0.7035 0.2089 0.077 Uiso 1 1 calc R
C35 C 0.0715(6) 0.5697(3) 0.1047(4) 0.0546(17) Uani 1 1 d .
H35A H 0.0200 0.5150 0.1007 0.082 Uiso 1 1 calc R
H35B H 0.1405 0.5467 0.1369 0.082 Uiso 1 1 calc R
H35C H 0.1066 0.5989 0.0404 0.082 Uiso 1 1 calc R
C36 C -0.0251(5) 0.5517(3) 0.3633(3) 0.0321(12) Uani 1 1 d .
H36 H -0.0891 0.5255 0.4194 0.039 Uiso 1 1 calc R
C37 C 0.0413(7) 0.6297(4) 0.3998(5) 0.071(2) Uani 1 1 d .
H37A H -0.0178 0.6846 0.4146 0.107 Uiso 1 1 calc R
H37B H 0.1139 0.6517 0.3508 0.107 Uiso 1 1 calc R
H37C H 0.0705 0.6029 0.4576 0.107 Uiso 1 1 calc R
C38 C 0.0660(6) 0.4677(4) 0.3378(4) 0.0517(17) Uani 1 1 d .
H38A H 0.0216 0.4168 0.3170 0.077 Uiso 1 1 calc R
H38B H 0.1000 0.4418 0.3937 0.077 Uiso 1 1 calc R
H38C H 0.1354 0.4900 0.2861 0.077 Uiso 1 1 calc R
C39 C -0.5018(7) 0.2970(6) 0.3169(6) 0.116(4) Uani 1 1 d .
H39 H -0.5240 0.3348 0.3737 0.140 Uiso 1 1 calc R
C40 C -0.4167(6) 0.2320(4) 0.3506(5) 0.068(2) Uani 1 1 d .
H40A H -0.3321 0.2585 0.3333 0.103 Uiso 1 1 calc R
H40B H -0.4163 0.1707 0.3225 0.103 Uiso 1 1 calc R
H40C H -0.4413 0.2206 0.4202 0.103 Uiso 1 1 calc R
C41 C -0.6317(6) 0.2600(5) 0.3213(5) 0.078(2) Uani 1 1 d .
H41A H -0.6715 0.2984 0.2736 0.117 Uiso 1 1 calc R
H41B H -0.6835 0.2656 0.3849 0.117 Uiso 1 1 calc R
H41C H -0.6244 0.1919 0.3081 0.117 Uiso 1 1 calc R
C42 C -0.4432(5) 0.3620(3) 0.1080(4) 0.0410(15) Uani 1 1 d .
H42 H -0.4143 0.4194 0.0622 0.049 Uiso 1 1 calc R
C43 C -0.3468(6) 0.2816(4) 0.0827(5) 0.072(2) Uani 1 1 d .
H43A H -0.2646 0.2997 0.0926 0.109 Uiso 1 1 calc R
H43B H -0.3401 0.2707 0.0157 0.109 Uiso 1 1 calc R
H43C H -0.3731 0.2221 0.1233 0.109 Uiso 1 1 calc R
C44 C -0.5689(6) 0.3358(4) 0.0875(4) 0.0630(19) Uani 1 1 d .
H44A H -0.6340 0.3845 0.1101 0.095 Uiso 1 1 calc R
H44B H -0.5928 0.2721 0.1204 0.095 Uiso 1 1 calc R
H44C H -0.5608 0.3338 0.0187 0.095 Uiso 1 1 calc R
C45 C -0.5802(6) 0.4866(5) 0.2479(4) 0.0589(17) Uani 1 1 d .
H45 H -0.6590 0.4506 0.2520 0.071 Uiso 1 1 calc R
C46 C -0.5779(6) 0.5696(4) 0.1710(5) 0.068(2) Uani 1 1 d .
H46A H -0.5755 0.5440 0.1098 0.103 Uiso 1 1 calc R
H46B H -0.5029 0.6075 0.1666 0.103 Uiso 1 1 calc R
H46C H -0.6540 0.6111 0.1866 0.103 Uiso 1 1 calc R
C47 C -0.5898(7) 0.5296(6) 0.3445(5) 0.100(3) Uani 1 1 d .
H47A H -0.5914 0.4768 0.3955 0.149 Uiso 1 1 calc R
H47B H -0.6674 0.5699 0.3578 0.149 Uiso 1 1 calc R
H47C H -0.5165 0.5693 0.3410 0.149 Uiso 1 1 calc R

loop_
_atom_site_aniso_label
_atom_site_aniso_U_11
_atom_site_aniso_U_22
_atom_site_aniso_U_33
_atom_site_aniso_U_23
_atom_site_aniso_U_13
_atom_site_aniso_U_12
Os1 0.02402(14) 0.02619(10) 0.02425(10) 0.00185(7) -0.00469(8) -0.00334(8)
Cl1 0.0349(9) 0.0360(6) 0.0352(7) 0.0057(5) -0.0076(6) -0.0060(6)
P1 0.0308(9) 0.0247(6) 0.0315(7) -0.0025(5) -0.0049(6) -0.0021(6)
P2 0.0302(10) 0.0496(8) 0.0318(7) 0.0147(6) -0.0096(7) -0.0164(7)
O1 0.045(3) 0.051(2) 0.030(2) -0.0073(17) -0.0025(19) -0.0084(19)
C1 0.032(4) 0.027(2) 0.020(2) 0.0003(18) -0.003(2) -0.011(2)
C2 0.030(3) 0.027(2) 0.019(2) 0.0016(18) -0.004(2) -0.005(2)
C3 0.025(3) 0.024(2) 0.021(2) -0.0013(18) -0.005(2) -0.006(2)
C4 0.027(4) 0.030(2) 0.025(2) 0.0053(19) -0.007(2) -0.006(2)
C5 0.026(4) 0.035(3) 0.020(2) 0.000(2) -0.001(2) -0.013(2)
C6 0.015(3) 0.031(2) 0.030(3) -0.012(2) -0.005(2) -0.004(2)
C7 0.026(4) 0.042(3) 0.026(3) -0.008(2) 0.003(2) -0.007(3)
C8 0.019(4) 0.042(3) 0.043(3) -0.017(2) -0.001(3) 0.002(2)
C9 0.025(4) 0.030(2) 0.037(3) -0.012(2) -0.010(3) 0.002(2)
C10 0.037(4) 0.037(3) 0.051(3) -0.013(3) -0.017(3) 0.009(3)
C11 0.043(4) 0.029(3) 0.040(3) -0.003(2) -0.020(3) 0.003(3)
C12 0.029(4) 0.023(2) 0.036(3) -0.010(2) -0.011(3) 0.000(2)
C13 0.049(4) 0.023(2) 0.027(3) 0.0009(19) -0.018(3) -0.004(2)
C14 0.048(4) 0.024(2) 0.022(2) -0.0026(19) -0.006(3) -0.008(2)
C15 0.031(4) 0.019(2) 0.026(2) -0.0031(18) -0.002(2) -0.007(2)
C16 0.041(4) 0.024(2) 0.028(3) -0.001(2) 0.005(3) -0.010(2)
C17 0.025(4) 0.026(2) 0.046(3) -0.008(2) 0.004(3) -0.003(2)
C18 0.027(4) 0.018(2) 0.037(3) -0.0043(19) -0.003(3) -0.007(2)
C19 0.019(4) 0.031(3) 0.053(3) -0.006(2) -0.013(3) -0.002(2)
C20 0.038(4) 0.034(3) 0.039(3) -0.003(2) -0.017(3) -0.008(3)
C21 0.033(4) 0.034(3) 0.029(3) -0.002(2) -0.007(3) -0.009(2)
C22 0.026(3) 0.020(2) 0.031(3) -0.0034(19) -0.004(2) -0.005(2)
C23 0.022(3) 0.013(2) 0.029(2) -0.0033(18) -0.003(2) -0.007(2)
C24 0.026(4) 0.013(2) 0.028(2) -0.0064(17) -0.005(2) -0.003(2)
C25 0.033(4) 0.020(2) 0.024(2) -0.0074(18) -0.009(2) -0.004(2)
C26 0.018(3) 0.029(2) 0.027(3) -0.011(2) -0.006(2) -0.002(2)
C27 0.026(3) 0.025(2) 0.022(2) -0.0056(19) -0.010(2) -0.007(2)
C28 0.018(3) 0.027(2) 0.020(2) -0.0011(18) -0.003(2) -0.009(2)
C29 0.022(4) 0.024(2) 0.066(4) -0.015(3) -0.014(3) 0.000(2)
C30 0.035(4) 0.025(2) 0.049(3) -0.007(2) -0.005(3) 0.000(2)
C31 0.044(4) 0.037(3) 0.065(4) -0.008(3) -0.014(3) 0.004(3)
C32 0.070(5) 0.042(3) 0.058(4) -0.012(3) 0.000(4) 0.012(3)
C33 0.030(4) 0.030(2) 0.037(3) -0.008(2) -0.004(3) -0.002(2)
C34 0.046(5) 0.033(3) 0.064(4) -0.006(3) 0.015(3) -0.005(3)
C35 0.059(5) 0.047(3) 0.049(3) -0.018(3) 0.021(3) -0.025(3)
C36 0.036(4) 0.033(3) 0.031(3) -0.010(2) -0.010(3) -0.002(2)
C37 0.097(6) 0.052(3) 0.086(5) -0.004(3) -0.065(5) -0.018(4)
C38 0.048(5) 0.057(3) 0.061(4) -0.022(3) -0.031(3) 0.012(3)
C39 0.062(6) 0.158(7) 0.124(7) 0.117(6) -0.057(6) -0.070(6)
C40 0.043(5) 0.039(3) 0.110(6) 0.027(3) -0.001(4) -0.007(3)
C41 0.046(5) 0.097(5) 0.086(5) 0.058(4) -0.025(4) -0.048(4)
C42 0.042(4) 0.042(3) 0.044(3) 0.005(2) -0.022(3) -0.017(3)
C43 0.061(5) 0.073(4) 0.101(5) -0.047(4) -0.043(5) 0.008(4)
C44 0.060(5) 0.074(4) 0.061(4) 0.016(3) -0.030(4) -0.031(4)
C45 0.027(4) 0.106(5) 0.042(3) -0.003(3) -0.001(3) -0.014(4)
C46 0.033(5) 0.072(4) 0.097(5) -0.007(4) -0.011(4) 0.018(3)
C47 0.050(6) 0.168(8) 0.083(5) -0.053(5) -0.006(5) 0.024(6)

loop_
_atom_type_symbol
_atom_type_description
_atom_type_scat_dispersion_real
_atom_type_scat_dispersion_imag
_atom_type_scat_source
C C 0.0033 0.0016 'International Tables Vol C Tables 4.2.6.8 and 6.1.1.4'
H H 0.0000 0.0000 'International Tables Vol C Tables 4.2.6.8 and 6.1.1.4'
O O 0.0106 0.0060 'International Tables Vol C Tables 4.2.6.8 and 6.1.1.4'
P P 0.1023 0.0942 'International Tables Vol C Tables 4.2.6.8 and 6.1.1.4'
Cl Cl 0.1484 0.1585 'International Tables Vol C Tables 4.2.6.8 and 6.1.1.4'
Os Os -1.2165 7.6030 'International Tables Vol C Tables 4.2.6.8 and 6.1.1.4'

loop_
_geom_angle_atom_site_label_1
_geom_angle_atom_site_label_2
_geom_angle_atom_site_label_3
_geom_angle
C29 Os1 C1 91.83(19)
C29 Os1 P2 92.30(15)
C1 Os1 P2 96.68(13)
C29 Os1 P1 89.69(15)
C1 Os1 P1 96.50(13)
P2 Os1 P1 166.61(5)
C29 Os1 Cl1 173.87(15)
C1 Os1 Cl1 94.20(12)
P2 Os1 Cl1 88.07(4)
P1 Os1 Cl1 88.56(4)
C33 P1 C36 110.5(2)
C33 P1 C30 103.1(2)
C36 P1 C30 102.8(2)
C33 P1 Os1 115.81(15)
C36 P1 Os1 115.67(15)
C30 P1 Os1 107.18(18)
C42 P2 C45 104.4(2)
C42 P2 C39 108.6(4)
C45 P2 C39 101.8(4)
C42 P2 Os1 116.04(19)
C45 P2 Os1 106.8(2)
C39 P2 Os1 117.4(2)
C2 C1 Os1 135.9(4)
C2 C1 H1 112.0
Os1 C1 H1 112.0
C1 C2 C3 127.2(4)
C1 C2 H2 116.4
C3 C2 H2 116.4
C28 C3 C4 117.4(4)
C28 C3 C2 119.8(4)
C4 C3 C2 122.8(4)
C5 C4 C3 120.8(4)
C5 C4 H4 119.6
C3 C4 H4 119.6
C4 C5 C6 121.8(4)
C4 C5 H5 119.1
C6 C5 H5 119.1
C27 C6 C5 118.8(4)
C27 C6 C7 119.5(4)
C5 C6 C7 121.5(5)
C8 C7 C6 121.1(5)
C8 C7 H7 119.4
C6 C7 H7 119.4
C7 C8 C9 120.9(5)
C7 C8 H8 119.6
C9 C8 H8 119.6
C26 C9 C8 120.3(4)
C26 C9 C10 119.7(5)
C8 C9 C10 120.0(5)
C11 C10 C9 119.9(5)
C11 C10 H10 120.1
C9 C10 H10 120.1
C10 C11 C12 121.5(5)
C10 C11 H11 119.2
C12 C11 H11 119.2
C11 C12 C13 121.3(4)
C11 C12 C25 119.6(5)
C13 C12 C25 119.1(5)
C14 C13 C12 121.2(4)
C14 C13 H13 119.4
C12 C13 H13 119.4
C13 C14 C15 120.8(4)
C13 C14 H14 119.6
C15 C14 H14 119.6
C16 C15 C24 120.6(4)
C16 C15 C14 119.9(4)
C24 C15 C14 119.5(5)
C17 C16 C15 121.8(4)
C17 C16 H16 119.1
C15 C16 H16 119.1
C16 C17 C18 119.6(5)
C16 C17 H17 120.2
C18 C17 H17 120.2
C19 C18 C23 119.8(4)
C19 C18 C17 119.9(5)
C23 C18 C17 120.2(4)
C20 C19 C18 120.8(5)
C20 C19 H19 119.6
C18 C19 H19 119.6
C19 C20 C21 119.8(5)
C19 C20 H20 120.1
C21 C20 H20 120.1
C22 C21 C20 120.8(5)
C22 C21 H21 119.6
C20 C21 H21 119.6
C21 C22 C23 121.7(5)
C21 C22 H22 119.2
C23 C22 H22 119.2
C22 C23 C18 116.9(4)
C22 C23 C24 123.5(4)
C18 C23 C24 119.5(4)
C15 C24 C25 118.0(4)
C15 C24 C23 116.7(4)
C25 C24 C23 125.1(4)
C12 C25 C24 117.6(4)
C12 C25 C26 116.6(4)
C24 C25 C26 125.8(4)
C9 C26 C25 118.9(4)
C9 C26 C27 116.6(4)
C25 C26 C27 124.3(4)
C28 C27 C6 118.1(4)
C28 C27 C26 122.4(4)
C6 C27 C26 119.5(4)
C3 C28 C27 122.8(4)
C3 C28 H28 118.6
C27 C28 H28 118.6
O1 C29 Os1 177.3(4)
C32 C30 C31 109.8(5)
C32 C30 P1 112.0(3)
C31 C30 P1 112.2(3)
C32 C30 H30 107.5
C31 C30 H30 107.5
P1 C30 H30 107.5
C30 C31 H31A 109.5
C30 C31 H31B 109.5
H31A C31 H31B 109.5
C30 C31 H31C 109.5
H31A C31 H31C 109.5
H31B C31 H31C 109.5
C30 C32 H32A 109.5
C30 C32 H32B 109.5
H32A C32 H32B 109.5
C30 C32 H32C 109.5
H32A C32 H32C 109.5
H32B C32 H32C 109.5
C35 C33 C34 109.8(4)
C35 C33 P1 113.7(3)
C34 C33 P1 117.0(3)
C35 C33 H33 105.0
C34 C33 H33 105.0
P1 C33 H33 105.0
C33 C34 H34A 109.5
C33 C34 H34B 109.5
H34A C34 H34B 109.5
C33 C34 H34C 109.5
H34A C34 H34C 109.5
H34B C34 H34C 109.5
C33 C35 H35A 109.5
C33 C35 H35B 109.5
H35A C35 H35B 109.5
C33 C35 H35C 109.5
H35A C35 H35C 109.5
H35B C35 H35C 109.5
C38 C36 C37 110.0(5)
C38 C36 P1 112.7(3)
C37 C36 P1 117.0(3)
C38 C36 H36 105.4
C37 C36 H36 105.4
P1 C36 H36 105.4
C36 C37 H37A 109.5
C36 C37 H37B 109.5
H37A C37 H37B 109.5
C36 C37 H37C 109.5
H37A C37 H37C 109.5
H37B C37 H37C 109.5
C36 C38 H38A 109.5
C36 C38 H38B 109.5
H38A C38 H38B 109.5
C36 C38 H38C 109.5
H38A C38 H38C 109.5
H38B C38 H38C 109.5
C40 C39 C41 116.2(5)
C40 C39 P2 120.4(5)
C41 C39 P2 118.4(4)
C40 C39 H39 97.5
C41 C39 H39 97.5
P2 C39 H39 97.5
C39 C40 H40A 109.5
C39 C40 H40B 109.5
H40A C40 H40B 109.5
C39 C40 H40C 109.5
H40A C40 H40C 109.5
H40B C40 H40C 109.5
C39 C41 H41A 109.5
C39 C41 H41B 109.5
H41A C41 H41B 109.5
C39 C41 H41C 109.5
H41A C41 H41C 109.5
H41B C41 H41C 109.5
C43 C42 C44 109.2(4)
C43 C42 P2 112.2(3)
C44 C42 P2 116.7(4)
C43 C42 H42 106.0
C44 C42 H42 106.0
P2 C42 H42 106.0
C42 C43 H43A 109.5
C42 C43 H43B 109.5
H43A C43 H43B 109.5
C42 C43 H43C 109.5
H43A C43 H43C 109.5
H43B C43 H43C 109.5
C42 C44 H44A 109.5
C42 C44 H44B 109.5
H44A C44 H44B 109.5
C42 C44 H44C 109.5
H44A C44 H44C 109.5
H44B C44 H44C 109.5
C46 C45 C47 108.2(6)
C46 C45 P2 115.1(4)
C47 C45 P2 110.6(4)
C46 C45 H45 107.6
C47 C45 H45 107.6
P2 C45 H45 107.6
C45 C46 H46A 109.5
C45 C46 H46B 109.5
H46A C46 H46B 109.5
C45 C46 H46C 109.5
H46A C46 H46C 109.5
H46B C46 H46C 109.5
C45 C47 H47A 109.5
C45 C47 H47B 109.5
H47A C47 H47B 109.5
C45 C47 H47C 109.5
H47A C47 H47C 109.5
H47B C47 H47C 109.5

loop_
_geom_bond_atom_site_label_1
_geom_bond_atom_site_label_2
_geom_bond_distance
Os1 C29 1.829(6)
Os1 C1 1.988(5)
Os1 P2 2.3933(14)
Os1 P1 2.3947(13)
Os1 Cl1 2.4224(11)
P1 C33 1.850(5)
P1 C36 1.852(4)
P1 C30 1.860(5)
P2 C42 1.843(5)
P2 C45 1.843(6)
P2 C39 1.846(6)
O1 C29 1.108(6)
C1 C2 1.343(5)
C1 H1 0.9500
C2 C3 1.453(6)
C2 H2 0.9500
C3 C28 1.390(5)
C3 C4 1.417(6)
C4 C5 1.352(6)
C4 H4 0.9500
C5 C6 1.413(6)
C5 H5 0.9500
C6 C27 1.406(6)
C6 C7 1.413(6)
C7 C8 1.352(6)
C7 H7 0.9500
C8 C9 1.421(7)
C8 H8 0.9500
C9 C26 1.410(7)
C9 C10 1.428(6)
C10 C11 1.348(7)
C10 H10 0.9500
C11 C12 1.415(7)
C11 H11 0.9500
C12 C13 1.420(7)
C12 C25 1.428(6)
C13 C14 1.336(7)
C13 H13 0.9500
C14 C15 1.427(6)
C14 H14 0.9500
C15 C16 1.411(7)
C15 C24 1.420(6)
C16 C17 1.350(6)
C16 H16 0.9500
C17 C18 1.425(7)
C17 H17 0.9500
C18 C19 1.411(6)
C18 C23 1.419(7)
C19 C20 1.367(7)
C19 H19 0.9500
C20 C21 1.387(7)
C20 H20 0.9500
C21 C22 1.362(6)
C21 H21 0.9500
C22 C23 1.419(6)
C22 H22 0.9500
C23 C24 1.449(6)
C24 C25 1.442(7)
C25 C26 1.447(6)
C26 C27 1.466(5)
C27 C28 1.407(6)
C28 H28 0.9500
C30 C32 1.529(7)
C30 C31 1.533(6)
C30 H30 1.0000
C31 H31A 0.9800
C31 H31B 0.9800
C31 H31C 0.9800
C32 H32A 0.9800
C32 H32B 0.9800
C32 H32C 0.9800
C33 C35 1.506(7)
C33 C34 1.537(6)
C33 H33 1.0000
C34 H34A 0.9800
C34 H34B 0.9800
C34 H34C 0.9800
C35 H35A 0.9800
C35 H35B 0.9800
C35 H35C 0.9800
C36 C38 1.511(6)
C36 C37 1.527(6)
C36 H36 1.0000
C37 H37A 0.9800
C37 H37B 0.9800
C37 H37C 0.9800
C38 H38A 0.9800
C38 H38B 0.9800
C38 H38C 0.9800
C39 C40 1.378(8)
C39 C41 1.511(8)
C39 H39 1.0000
C40 H40A 0.9800
C40 H40B 0.9800
C40 H40C 0.9800
C41 H41A 0.9800
C41 H41B 0.9800
C41 H41C 0.9800
C42 C43 1.507(7)
C42 C44 1.522(7)
C42 H42 1.0000
C43 H43A 0.9800
C43 H43B 0.9800
C43 H43C 0.9800
C44 H44A 0.9800
C44 H44B 0.9800
C44 H44C 0.9800
C45 C46 1.509(7)
C45 C47 1.555(8)
C45 H45 1.0000
C46 H46A 0.9800
C46 H46B 0.9800
C46 H46C 0.9800
C47 H47A 0.9800
C47 H47B 0.9800
C47 H47C 0.9800

loop_
_geom_torsion_atom_site_label_1
_geom_torsion_atom_site_label_2
_geom_torsion_atom_site_label_3
_geom_torsion_atom_site_label_4
_geom_torsion
C29 Os1 P1 C33 158.6(2)
C1 Os1 P1 C33 66.7(2)
P2 Os1 P1 C33 -102.8(3)
Cl1 Os1 P1 C33 -27.32(18)
C29 Os1 P1 C36 26.9(2)
C1 Os1 P1 C36 -64.9(2)
P2 Os1 P1 C36 125.6(2)
Cl1 Os1 P1 C36 -158.97(18)
C29 Os1 P1 C30 -87.0(2)
C1 Os1 P1 C30 -178.9(2)
P2 Os1 P1 C30 11.6(3)
Cl1 Os1 P1 C30 87.07(17)
C29 Os1 P2 C42 -147.8(2)
C1 Os1 P2 C42 -55.7(2)
P1 Os1 P2 C42 113.9(3)
Cl1 Os1 P2 C42 38.33(19)
C29 Os1 P2 C45 96.3(2)
C1 Os1 P2 C45 -171.5(2)
P1 Os1 P2 C45 -2.0(3)
Cl1 Os1 P2 C45 -77.54(19)
C29 Os1 P2 C39 -17.0(4)
C1 Os1 P2 C39 75.1(4)
P1 Os1 P2 C39 -115.3(4)
Cl1 Os1 P2 C39 169.1(4)
C29 Os1 C1 C2 6.8(5)
P2 Os1 C1 C2 -85.7(5)
P1 Os1 C1 C2 96.7(5)
Cl1 Os1 C1 C2 -174.2(5)
Os1 C1 C2 C3 -176.5(3)
C1 C2 C3 C28 -169.6(4)
C1 C2 C3 C4 12.7(7)
C28 C3 C4 C5 -4.8(6)
C2 C3 C4 C5 173.0(4)
C3 C4 C5 C6 1.1(6)
C4 C5 C6 C27 4.7(6)
C4 C5 C6 C7 -170.5(4)
C27 C6 C7 C8 -2.6(6)
C5 C6 C7 C8 172.5(4)
C6 C7 C8 C9 4.0(7)
C7 C8 C9 C26 5.3(7)
C7 C8 C9 C10 -172.7(4)
C26 C9 C10 C11 -5.3(7)
C8 C9 C10 C11 172.7(4)
C9 C10 C11 C12 11.0(7)
C10 C11 C12 C13 -179.2(4)
C10 C11 C12 C25 0.6(7)
C11 C12 C13 C14 -178.8(4)
C25 C12 C13 C14 1.4(6)
C12 C13 C14 C15 10.1(6)
C13 C14 C15 C16 172.4(4)
C13 C14 C15 C24 -5.0(6)
C24 C15 C16 C17 5.9(6)
C14 C15 C16 C17 -171.4(4)
C15 C16 C17 C18 3.7(6)
C16 C17 C18 C19 171.5(4)
C16 C17 C18 C23 -4.2(6)
C23 C18 C19 C20 1.5(6)
C17 C18 C19 C20 -174.4(4)
C18 C19 C20 C21 2.0(7)
C19 C20 C21 C22 -2.6(7)
C20 C21 C22 C23 -0.2(6)
C21 C22 C23 C18 3.5(6)
C21 C22 C23 C24 179.7(4)
C19 C18 C23 C22 -4.1(6)
C17 C18 C23 C22 171.7(4)
C19 C18 C23 C24 179.6(4)
C17 C18 C23 C24 -4.6(6)
C16 C15 C24 C25 171.5(4)
C14 C15 C24 C25 -11.2(6)
C16 C15 C24 C23 -14.3(6)
C14 C15 C24 C23 163.0(3)
C22 C23 C24 C15 -162.5(4)
C18 C23 C24 C15 13.5(5)
C22 C23 C24 C25 11.2(6)
C18 C23 C24 C25 -172.7(4)
C11 C12 C25 C24 162.8(4)
C13 C12 C25 C24 -17.4(6)
C11 C12 C25 C26 -17.2(6)
C13 C12 C25 C26 162.6(4)
C15 C24 C25 C12 22.0(5)
C23 C24 C25 C12 -151.7(4)
C15 C24 C25 C26 -158.0(4)
C23 C24 C25 C26 28.3(6)
C8 C9 C26 C25 170.3(4)
C10 C9 C26 C25 -11.7(6)
C8 C9 C26 C27 -15.1(6)
C10 C9 C26 C27 162.9(4)
C12 C25 C26 C9 22.5(6)
C24 C25 C26 C9 -157.5(4)
C12 C25 C26 C27 -151.7(4)
C24 C25 C26 C27 28.4(6)
C5 C6 C27 C28 -6.3(6)
C7 C6 C27 C28 168.9(4)
C5 C6 C27 C26 177.0(4)
C7 C6 C27 C26 -7.7(6)
C9 C26 C27 C28 -160.2(4)
C25 C26 C27 C28 14.1(6)
C9 C26 C27 C6 16.3(6)
C25 C26 C27 C6 -169.4(4)
C4 C3 C28 C27 3.0(6)
C2 C3 C28 C27 -174.9(4)
C6 C27 C28 C3 2.6(6)
C26 C27 C28 C3 179.1(4)
C1 Os1 C29 O1 130(11)
P2 Os1 C29 O1 -133(11)
P1 Os1 C29 O1 34(11)
Cl1 Os1 C29 O1 -40(12)
C33 P1 C30 C32 -171.4(4)
C36 P1 C30 C32 -56.4(4)
Os1 P1 C30 C32 66.0(4)
C33 P1 C30 C31 64.6(4)
C36 P1 C30 C31 179.6(4)
Os1 P1 C30 C31 -58.1(4)
C36 P1 C33 C35 74.4(4)
C30 P1 C33 C35 -176.3(4)
Os1 P1 C33 C35 -59.6(4)
C36 P1 C33 C34 -55.3(4)
C30 P1 C33 C34 54.0(4)
Os1 P1 C33 C34 170.7(3)
C33 P1 C36 C38 -66.4(4)
C30 P1 C36 C38 -175.9(4)
Os1 P1 C36 C38 67.7(4)
C33 P1 C36 C37 62.6(5)
C30 P1 C36 C37 -46.9(5)
Os1 P1 C36 C37 -163.3(4)
C42 P2 C39 C40 94.3(8)
C45 P2 C39 C40 -156.0(8)
Os1 P2 C39 C40 -39.9(9)
C42 P2 C39 C41 -59.8(9)
C45 P2 C39 C41 49.9(8)
Os1 P2 C39 C41 166.0(6)
C45 P2 C42 C43 -173.9(4)
C39 P2 C42 C43 -66.0(5)
Os1 P2 C42 C43 68.9(4)
C45 P2 C42 C44 -46.9(5)
C39 P2 C42 C44 61.0(5)
Os1 P2 C42 C44 -164.1(3)
C42 P2 C45 C46 -53.5(5)
C39 P2 C45 C46 -166.4(5)
Os1 P2 C45 C46 69.9(4)
C42 P2 C45 C47 -176.4(5)
C39 P2 C45 C47 70.6(6)
Os1 P2 C45 C47 -53.0(5)
